data_4028801
loop_
_publ_author_name
'Jaclyn Chau'
'Sanjia Xu'
'Marco A. Ciufolini'

_publ_section_title
;
 Assembly of a Key Dienic Intermediate for Tetrodotoxin via a
 Machetti-DeSarlo Reaction
;
_journal_name_full 'Journal of Organic Chemistry'
_journal_page_first 11901
_journal_page_last 11910
_journal_paper_doi 10.1021/jo401960p
_journal_volume 78
_journal_year 2013
_chemical_formula_moiety 'C32 H41 N O6 Si'
_chemical_formula_sum 'C32 H41 N O6 Si'
_chemical_formula_weight 563.75
_chemical_name_systematic
;
 ?
;
_space_group_crystal_system triclinic
_space_group_IT_number 2
_space_group_name_Hall '-P 1'
_space_group_name_H-M_alt 'P -1'
_symmetry_space_group_name_Hall '-P 1'
_symmetry_space_group_name_H-M 'P -1'
_atom_sites_solution_hydrogens geom
_atom_sites_solution_primary heavy
_audit_creation_date 2013-03-13
_audit_creation_method
;
  Olex2 1.2
  (compiled Dec  5 2012 16:17:34, GUI svn.r4385)
;
_cell_angle_alpha 97.358(3)
_cell_angle_beta 92.479(3)
_cell_angle_gamma 107.783(3)
_cell_formula_units_Z 2
_cell_length_a 8.9300(5)
_cell_length_b 12.8309(7)
_cell_length_c 14.2483(8)
_cell_measurement_reflns_used 9958
_cell_measurement_temperature 100(2)
_cell_measurement_theta_max 30.06
_cell_measurement_theta_min 2.38
_cell_volume 1535.89(15)
_computing_data_reduction 'SAINT v7.60A (Bruker, 2009)'
_computing_molecular_graphics
;
O. V. Dolomanov, L. J. Bourhis, R. J. Gildea, J. A. K. Howard and H. Puschmann,
OLEX2: a complete structure solution, refinement and analysis program.
J. Appl. Cryst. (2009). 42, 339-341.
;
_computing_publication_material
;
O. V. Dolomanov, L. J. Bourhis, R. J. Gildea, J. A. K. Howard and H. Puschmann,
OLEX2: a complete structure solution, refinement and analysis program.
J. Appl. Cryst. (2009). 42, 339-341.
;
_computing_structure_refinement
;
XL, G.M. Sheldrick, Acta Cryst.
(2008). A64, 112-122
;
_computing_structure_solution
;
XS, G.M. Sheldrick, Acta Cryst.
(2008). A64, 112-122
;
_diffrn_ambient_temperature 100.0
_diffrn_measured_fraction_theta_full 0.999
_diffrn_measured_fraction_theta_max 0.995
_diffrn_measurement_device_type 'Bruker APEX-II CCD'
_diffrn_measurement_method '\f and \w scans'
_diffrn_radiation_monochromator graphite
_diffrn_radiation_type MoK\a
_diffrn_radiation_wavelength 0.71073
_diffrn_reflns_av_R_equivalents 0.0335
_diffrn_reflns_av_unetI/netI 0.0282
_diffrn_reflns_Laue_measured_fraction_full 0.999
_diffrn_reflns_Laue_measured_fraction_max 0.995
_diffrn_reflns_limit_h_max 12
_diffrn_reflns_limit_h_min -12
_diffrn_reflns_limit_k_max 18
_diffrn_reflns_limit_k_min -18
_diffrn_reflns_limit_l_max 20
_diffrn_reflns_limit_l_min -20
_diffrn_reflns_number 50817
_diffrn_reflns_point_group_measured_fraction_full 0.999
_diffrn_reflns_point_group_measured_fraction_max 0.995
_diffrn_reflns_theta_full 25.242
_diffrn_reflns_theta_max 30.079
_diffrn_reflns_theta_min 2.052
_diffrn_standards_number 0
_exptl_absorpt_coefficient_mu 0.120
_exptl_absorpt_correction_T_max 0.982
_exptl_absorpt_correction_T_min 0.934
_exptl_absorpt_correction_type multi-scan
_exptl_absorpt_process_details
;
SADABS-2008/1 (Bruker,2008) was used for absorption correction.
wR2(int) was 0.0530 before and 0.0461 after correction.
The Ratio of minimum to maximum transmission is 0.9516.
The \l/2 correction factor is 0.0015.
;
_exptl_crystal_colour colourless
_exptl_crystal_colour_primary colourless
_exptl_crystal_density_diffrn 1.219
_exptl_crystal_description prism
_exptl_crystal_F_000 604
_exptl_crystal_size_max 0.35
_exptl_crystal_size_mid 0.24
_exptl_crystal_size_min 0.15
_refine_diff_density_max 0.381
_refine_diff_density_min -0.304
_refine_diff_density_rms 0.048
_refine_ls_extinction_method none
_refine_ls_goodness_of_fit_ref 1.033
_refine_ls_hydrogen_treatment constr
_refine_ls_matrix_type full
_refine_ls_number_parameters 369
_refine_ls_number_reflns 8981
_refine_ls_number_restraints 0
_refine_ls_restrained_S_all 1.033
_refine_ls_R_factor_all 0.0499
_refine_ls_R_factor_gt 0.0370
_refine_ls_shift/su_max 0.000
_refine_ls_shift/su_mean 0.000
_refine_ls_structure_factor_coef Fsqd
_refine_ls_weighting_details
;
 w=1/[\s^2^(Fo^2^)+(0.0422P)^2^+0.5736P]
 where P=(Fo^2^+2Fc^2^)/3
;
_refine_ls_weighting_scheme calc
_refine_ls_wR_factor_gt 0.0900
_refine_ls_wR_factor_ref 0.0975
_reflns_Friedel_coverage 0.000
_reflns_number_gt 7310
_reflns_number_total 8981
_reflns_threshold_expression 'I > 2\s(I)'
_cod_data_source_file jo401960p_si_002.cif
_cod_data_source_block mc051
_cod_database_code 4028801
_cod_database_fobs_code 4028801
_olex2_refinement_description
;
1. Fixed Uiso
 At 1.2 times of:
  H19 of C19, H21 of C21, H22 of C22, {H23A,H23B} of C23, H18 of C18, H17 of
  C17, H16 of C16, H15 of C15, H14 of C14, H13 of C13, H12 of C12, H10 of C10,
  H9 of C9, H8 of C8, H7 of C7, H6 of C6
 At 1.5 times of:
  {H25A,H25B,H25C} of C25, {H2A,H2B,H2C} of C2, {H27A,H27B,H27C} of C27,
  {H30A,H30B,H30C} of C30, {H31A,H31B,H31C} of C31, {H32A,H32B,H32C} of C32,
  {H4A,H4B,H4C} of C4, {H3A,H3B,H3C} of C3
2.a Ternary CH refined with riding coordinates:
 C17(H17)
2.b Secondary CH2 refined with riding coordinates:
 C23(H23A,H23B)
2.c Aromatic/amide H refined with riding coordinates:
 C6(H6), C7(H7), C8(H8), C9(H9), C10(H10), C12(H12), C13(H13), C14(H14),
 C15(H15), C16(H16), C18(H18), C19(H19), C21(H21), C22(H22)
2.d Idealised Me refined as rotating group:
 C2(H2A,H2B,H2C), C3(H3A,H3B,H3C), C4(H4A,H4B,H4C), C25(H25A,H25B,H25C),
 C27(H27A,H27B,H27C), C30(H30A,H30B,H30C), C31(H31A,H31B,H31C), C32(H32A,H32B,
 H32C)
;
_shelx_estimated_absorpt_t_max 0.982
_shelx_estimated_absorpt_t_min 0.959
_shelx_space_group_comment
;
The symmetry employed for this shelxl refinement is uniquely defined
by the following loop, which should always be used as a source of
symmetry information in preference to the above space-group names.
They are only intended as comments.
;
_shelxl_version_number 2012-9

loop_
_space_group_symop_operation_xyz
'x, y, z'
'-x, -y, -z'

loop_
_atom_site_label
_atom_site_type_symbol
_atom_site_fract_x
_atom_site_fract_y
_atom_site_fract_z
_atom_site_U_iso_or_equiv
_atom_site_adp_type
_atom_site_occupancy
_atom_site_site_symmetry_order
_atom_site_calc_flag
_atom_site_refinement_flags_posn
_atom_site_refinement_flags_adp
C1 C 0.28429(13) 0.37199(9) 0.21958(8) 0.0176(2) Uani 1 1 d . .
C2 C 0.12721(15) 0.33635(11) 0.15718(10) 0.0258(3) Uani 1 1 d . .
H2A H 0.1457 0.3162 0.0910 0.039 Uiso 1 1 calc R U
H2B H 0.0829 0.3977 0.1617 0.039 Uiso 1 1 calc R U
H2C H 0.0530 0.2725 0.1791 0.039 Uiso 1 1 calc R U
C3 C 0.25084(16) 0.40462(11) 0.32272(9) 0.0257(3) Uani 1 1 d . .
H3A H 0.1791 0.3400 0.3451 0.039 Uiso 1 1 calc R U
H3B H 0.2020 0.4636 0.3250 0.039 Uiso 1 1 calc R U
H3C H 0.3502 0.4309 0.3635 0.039 Uiso 1 1 calc R U
C4 C 0.40082(15) 0.47441(10) 0.18784(9) 0.0231(2) Uani 1 1 d . .
H4A H 0.5027 0.4935 0.2253 0.035 Uiso 1 1 calc R U
H4B H 0.3588 0.5368 0.1977 0.035 Uiso 1 1 calc R U
H4C H 0.4151 0.4581 0.1203 0.035 Uiso 1 1 calc R U
C5 C 0.53090(13) 0.28790(9) 0.31709(8) 0.0153(2) Uani 1 1 d . .
C6 C 0.49021(14) 0.25516(10) 0.40538(8) 0.0192(2) Uani 1 1 d . .
H6 H 0.3848 0.2120 0.4117 0.023 Uiso 1 1 calc R U
C7 C 0.60073(15) 0.28455(10) 0.48383(8) 0.0229(2) Uani 1 1 d . .
H7 H 0.5703 0.2619 0.5430 0.028 Uiso 1 1 calc R U
C8 C 0.75553(15) 0.34702(10) 0.47569(9) 0.0236(2) Uani 1 1 d . .
H8 H 0.8312 0.3673 0.5292 0.028 Uiso 1 1 calc R U
C9 C 0.79913(14) 0.37971(10) 0.38904(9) 0.0227(2) Uani 1 1 d . .
H9 H 0.9052 0.4219 0.3831 0.027 Uiso 1 1 calc R U
C10 C 0.68793(13) 0.35084(9) 0.31091(8) 0.0188(2) Uani 1 1 d . .
H10 H 0.7191 0.3743 0.2522 0.023 Uiso 1 1 calc R U
C11 C 0.46098(12) 0.22361(9) 0.10250(7) 0.0145(2) Uani 1 1 d . .
C12 C 0.57098(13) 0.16552(9) 0.10146(8) 0.0184(2) Uani 1 1 d . .
H12 H 0.6064 0.1479 0.1594 0.022 Uiso 1 1 calc R U
C13 C 0.62940(14) 0.13306(10) 0.01761(9) 0.0213(2) Uani 1 1 d . .
H13 H 0.7026 0.0928 0.0185 0.026 Uiso 1 1 calc R U
C14 C 0.58060(13) 0.15961(10) -0.06743(8) 0.0210(2) Uani 1 1 d . .
H14 H 0.6199 0.1371 -0.1249 0.025 Uiso 1 1 calc R U
C15 C 0.47456(13) 0.21896(10) -0.06850(8) 0.0206(2) Uani 1 1 d . .
H15 H 0.4428 0.2387 -0.1264 0.025 Uiso 1 1 calc R U
C16 C 0.41459(13) 0.24966(10) 0.01556(8) 0.0175(2) Uani 1 1 d . .
H16 H 0.3405 0.2892 0.0139 0.021 Uiso 1 1 calc R U
C17 C 0.21476(13) 0.03258(9) 0.19720(8) 0.0153(2) Uani 1 1 d . .
H17 H 0.2909 0.0327 0.1477 0.018 Uiso 1 1 calc R U
C18 C 0.25558(13) -0.02489(9) 0.27524(8) 0.0157(2) Uani 1 1 d . .
H18 H 0.3493 0.0117 0.3157 0.019 Uiso 1 1 calc R U
C19 C 0.16776(12) -0.12418(9) 0.29071(7) 0.0147(2) Uani 1 1 d . .
H19 H 0.2030 -0.1552 0.3411 0.018 Uiso 1 1 calc R U
C20 C 0.01504(12) -0.19044(9) 0.23271(7) 0.01281(19) Uani 1 1 d . .
C21 C -0.03936(12) -0.12220(9) 0.16773(7) 0.0143(2) Uani 1 1 d . .
H21 H -0.1434 -0.1508 0.1373 0.017 Uiso 1 1 calc R U
C22 C 0.05129(13) -0.02421(9) 0.15114(7) 0.0161(2) Uani 1 1 d . .
H22 H 0.0098 0.0121 0.1074 0.019 Uiso 1 1 calc R U
C23 C 0.04352(12) -0.28935(9) 0.16941(8) 0.0148(2) Uani 1 1 d . .
H23A H 0.1098 -0.2605 0.1187 0.018 Uiso 1 1 calc R U
H23B H 0.1039 -0.3236 0.2087 0.018 Uiso 1 1 calc R U
C24 C -0.10405(13) -0.37789(9) 0.12362(7) 0.0145(2) Uani 1 1 d . .
C25 C -0.20333(14) -0.56096(10) 0.04509(9) 0.0226(2) Uani 1 1 d . .
H25A H -0.2244 -0.5434 -0.0181 0.034 Uiso 1 1 calc R U
H25B H -0.2975 -0.5696 0.0801 0.034 Uiso 1 1 calc R U
H25C H -0.1766 -0.6300 0.0387 0.034 Uiso 1 1 calc R U
C26 C -0.11926(13) -0.31739(9) 0.34674(8) 0.0166(2) Uani 1 1 d . .
C27 C -0.24949(15) -0.34809(10) 0.41153(9) 0.0227(2) Uani 1 1 d . .
H27A H -0.2341 -0.4047 0.4476 0.034 Uiso 1 1 calc R U
H27B H -0.3516 -0.3772 0.3736 0.034 Uiso 1 1 calc R U
H27C H -0.2475 -0.2824 0.4556 0.034 Uiso 1 1 calc R U
C28 C -0.21071(13) -0.16287(9) 0.32051(7) 0.0144(2) Uani 1 1 d . .
C29 C -0.18824(13) 0.02945(9) 0.38203(8) 0.0156(2) Uani 1 1 d . .
C30 C -0.30546(15) 0.00039(11) 0.45599(9) 0.0234(2) Uani 1 1 d . .
H30A H -0.3995 -0.0596 0.4272 0.035 Uiso 1 1 calc R U
H30B H -0.3356 0.0656 0.4798 0.035 Uiso 1 1 calc R U
H30C H -0.2569 -0.0236 0.5087 0.035 Uiso 1 1 calc R U
C31 C -0.26110(16) 0.05396(11) 0.29272(9) 0.0237(2) Uani 1 1 d . .
H31A H -0.1819 0.0701 0.2466 0.035 Uiso 1 1 calc R U
H31B H -0.2980 0.1181 0.3085 0.035 Uiso 1 1 calc R U
H31C H -0.3505 -0.0105 0.2653 0.035 Uiso 1 1 calc R U
C32 C -0.04242(14) 0.12433(10) 0.42336(9) 0.0227(2) Uani 1 1 d . .
H32A H 0.0023 0.1062 0.4808 0.034 Uiso 1 1 calc R U
H32B H -0.0715 0.1918 0.4395 0.034 Uiso 1 1 calc R U
H32C H 0.0360 0.1363 0.3765 0.034 Uiso 1 1 calc R U
N1 N -0.11203(10) -0.23024(7) 0.29745(6) 0.01367(17) Uani 1 1 d . .
O1 O 0.22856(9) 0.14546(6) 0.23267(6) 0.01678(16) Uani 1 1 d . .
O2 O -0.23196(10) -0.36683(7) 0.11069(6) 0.02257(18) Uani 1 1 d . .
O3 O -0.07282(9) -0.47221(7) 0.09624(6) 0.01963(17) Uani 1 1 d . .
O4 O -0.02214(10) -0.36644(7) 0.33868(6) 0.02349(18) Uani 1 1 d . .
O5 O -0.35201(9) -0.19623(7) 0.30841(6) 0.02177(18) Uani 1 1 d . .
O6 O -0.12003(9) -0.06183(6) 0.35779(5) 0.01422(15) Uani 1 1 d . .
Si1 Si 0.37448(3) 0.25599(2) 0.21621(2) 0.01312(7) Uani 1 1 d . .

loop_
_atom_site_aniso_label
_atom_site_aniso_U_11
_atom_site_aniso_U_22
_atom_site_aniso_U_33
_atom_site_aniso_U_23
_atom_site_aniso_U_13
_atom_site_aniso_U_12
C1 0.0195(5) 0.0150(5) 0.0195(5) 0.0025(4) 0.0045(4) 0.0067(4)
C2 0.0209(6) 0.0266(6) 0.0330(7) 0.0044(5) 0.0018(5) 0.0119(5)
C3 0.0339(7) 0.0232(6) 0.0244(6) 0.0030(5) 0.0105(5) 0.0145(5)
C4 0.0274(6) 0.0153(5) 0.0272(6) 0.0049(4) 0.0049(5) 0.0066(5)
C5 0.0182(5) 0.0117(5) 0.0163(5) -0.0001(4) 0.0020(4) 0.0061(4)
C6 0.0220(5) 0.0183(5) 0.0175(5) 0.0013(4) 0.0034(4) 0.0069(4)
C7 0.0318(6) 0.0238(6) 0.0157(5) 0.0010(4) 0.0010(4) 0.0133(5)
C8 0.0274(6) 0.0201(6) 0.0235(6) -0.0037(4) -0.0076(5) 0.0118(5)
C9 0.0194(5) 0.0165(5) 0.0309(6) 0.0008(5) -0.0023(5) 0.0054(4)
C10 0.0198(5) 0.0152(5) 0.0216(5) 0.0030(4) 0.0022(4) 0.0055(4)
C11 0.0139(5) 0.0125(5) 0.0150(5) 0.0013(4) 0.0027(4) 0.0011(4)
C12 0.0211(5) 0.0174(5) 0.0181(5) 0.0048(4) 0.0044(4) 0.0067(4)
C13 0.0213(5) 0.0189(6) 0.0249(6) 0.0015(4) 0.0072(4) 0.0082(4)
C14 0.0183(5) 0.0217(6) 0.0177(5) -0.0024(4) 0.0062(4) 0.0000(4)
C15 0.0184(5) 0.0249(6) 0.0146(5) 0.0013(4) 0.0006(4) 0.0019(4)
C16 0.0146(5) 0.0201(5) 0.0165(5) 0.0013(4) 0.0001(4) 0.0042(4)
C17 0.0177(5) 0.0106(5) 0.0166(5) 0.0007(4) 0.0060(4) 0.0028(4)
C18 0.0139(5) 0.0155(5) 0.0159(5) -0.0021(4) 0.0007(4) 0.0040(4)
C19 0.0151(5) 0.0152(5) 0.0135(5) 0.0000(4) 0.0002(4) 0.0053(4)
C20 0.0126(4) 0.0117(5) 0.0132(4) 0.0011(4) 0.0023(4) 0.0026(4)
C21 0.0153(5) 0.0151(5) 0.0120(4) 0.0011(4) 0.0005(4) 0.0047(4)
C22 0.0198(5) 0.0158(5) 0.0125(5) 0.0019(4) 0.0018(4) 0.0055(4)
C23 0.0136(5) 0.0131(5) 0.0160(5) -0.0013(4) 0.0023(4) 0.0031(4)
C24 0.0171(5) 0.0126(5) 0.0127(5) 0.0017(4) 0.0029(4) 0.0029(4)
C25 0.0235(6) 0.0130(5) 0.0248(6) -0.0039(4) 0.0010(5) -0.0011(4)
C26 0.0208(5) 0.0135(5) 0.0140(5) 0.0014(4) 0.0017(4) 0.0034(4)
C27 0.0290(6) 0.0195(6) 0.0203(5) 0.0065(4) 0.0100(5) 0.0062(5)
C28 0.0168(5) 0.0146(5) 0.0122(4) 0.0016(4) 0.0021(4) 0.0054(4)
C29 0.0185(5) 0.0149(5) 0.0159(5) 0.0009(4) 0.0027(4) 0.0096(4)
C30 0.0285(6) 0.0227(6) 0.0223(6) 0.0025(5) 0.0106(5) 0.0123(5)
C31 0.0313(6) 0.0252(6) 0.0198(5) 0.0037(5) -0.0001(5) 0.0169(5)
C32 0.0232(6) 0.0146(5) 0.0292(6) -0.0023(4) -0.0005(5) 0.0069(4)
N1 0.0152(4) 0.0120(4) 0.0143(4) 0.0019(3) 0.0041(3) 0.0046(3)
O1 0.0181(4) 0.0109(4) 0.0199(4) -0.0001(3) 0.0068(3) 0.0026(3)
O2 0.0184(4) 0.0185(4) 0.0288(4) -0.0015(3) -0.0038(3) 0.0058(3)
O3 0.0186(4) 0.0124(4) 0.0251(4) -0.0037(3) 0.0015(3) 0.0035(3)
O4 0.0275(4) 0.0207(4) 0.0276(4) 0.0093(3) 0.0064(3) 0.0124(4)
O5 0.0148(4) 0.0218(4) 0.0265(4) -0.0009(3) 0.0013(3) 0.0046(3)
O6 0.0158(3) 0.0125(4) 0.0150(3) -0.0002(3) 0.0014(3) 0.0063(3)
Si1 0.01396(13) 0.01120(13) 0.01383(14) 0.00156(10) 0.00308(10) 0.00329(10)

loop_
_atom_type_symbol
_atom_type_description
_atom_type_scat_dispersion_real
_atom_type_scat_dispersion_imag
_atom_type_scat_source
C C 0.0033 0.0016 'International Tables Vol C Tables 4.2.6.8 and 6.1.1.4'
H H 0.0000 0.0000 'International Tables Vol C Tables 4.2.6.8 and 6.1.1.4'
N N 0.0061 0.0033 'International Tables Vol C Tables 4.2.6.8 and 6.1.1.4'
O O 0.0106 0.0060 'International Tables Vol C Tables 4.2.6.8 and 6.1.1.4'
Si Si 0.0817 0.0704 'International Tables Vol C Tables 4.2.6.8 and 6.1.1.4'

loop_
_geom_angle_atom_site_label_1
_geom_angle_atom_site_label_2
_geom_angle_atom_site_label_3
_geom_angle
C2 C1 C3 107.93(10)
C2 C1 C4 110.12(10)
C2 C1 Si1 111.69(8)
C3 C1 Si1 108.81(8)
C4 C1 C3 107.98(10)
C4 C1 Si1 110.20(8)
C1 C2 H2A 109.5
C1 C2 H2B 109.5
C1 C2 H2C 109.5
H2A C2 H2B 109.5
H2A C2 H2C 109.5
H2B C2 H2C 109.5
C1 C3 H3A 109.5
C1 C3 H3B 109.5
C1 C3 H3C 109.5
H3A C3 H3B 109.5
H3A C3 H3C 109.5
H3B C3 H3C 109.5
C1 C4 H4A 109.5
C1 C4 H4B 109.5
C1 C4 H4C 109.5
H4A C4 H4B 109.5
H4A C4 H4C 109.5
H4B C4 H4C 109.5
C6 C5 Si1 119.88(8)
C10 C5 C6 117.30(10)
C10 C5 Si1 122.67(8)
C5 C6 H6 119.3
C7 C6 C5 121.50(11)
C7 C6 H6 119.3
C6 C7 H7 120.0
C8 C7 C6 119.98(11)
C8 C7 H7 120.0
C7 C8 H8 120.2
C9 C8 C7 119.67(11)
C9 C8 H8 120.2
C8 C9 H9 119.9
C8 C9 C10 120.17(11)
C10 C9 H9 119.9
C5 C10 H10 119.3
C9 C10 C5 121.38(11)
C9 C10 H10 119.3
C12 C11 Si1 119.76(8)
C16 C11 C12 117.17(10)
C16 C11 Si1 122.98(8)
C11 C12 H12 119.2
C13 C12 C11 121.57(11)
C13 C12 H12 119.2
C12 C13 H13 120.1
C14 C13 C12 119.89(11)
C14 C13 H13 120.1
C13 C14 H14 120.0
C15 C14 C13 119.94(11)
C15 C14 H14 120.0
C14 C15 H15 120.1
C14 C15 C16 119.84(11)
C16 C15 H15 120.1
C11 C16 H16 119.2
C15 C16 C11 121.56(11)
C15 C16 H16 119.2
C18 C17 H17 108.3
C22 C17 H17 108.3
C22 C17 C18 112.25(9)
O1 C17 H17 108.3
O1 C17 C18 110.82(9)
O1 C17 C22 108.70(9)
C17 C18 H18 118.2
C19 C18 C17 123.52(10)
C19 C18 H18 118.2
C18 C19 H19 118.2
C18 C19 C20 123.63(10)
C20 C19 H19 118.2
C19 C20 C21 111.62(9)
C19 C20 C23 108.35(8)
C21 C20 C23 107.69(8)
N1 C20 C19 109.91(8)
N1 C20 C21 108.27(8)
N1 C20 C23 111.00(8)
C20 C21 H21 118.4
C22 C21 C20 123.19(10)
C22 C21 H21 118.4
C17 C22 H22 118.0
C21 C22 C17 123.99(10)
C21 C22 H22 118.0
C20 C23 H23A 108.5
C20 C23 H23B 108.5
H23A C23 H23B 107.5
C24 C23 C20 115.03(9)
C24 C23 H23A 108.5
C24 C23 H23B 108.5
O2 C24 C23 126.05(10)
O2 C24 O3 123.65(10)
O3 C24 C23 110.28(9)
H25A C25 H25B 109.5
H25A C25 H25C 109.5
H25B C25 H25C 109.5
O3 C25 H25A 109.5
O3 C25 H25B 109.5
O3 C25 H25C 109.5
N1 C26 C27 117.63(10)
O4 C26 C27 121.47(10)
O4 C26 N1 120.89(10)
C26 C27 H27A 109.5
C26 C27 H27B 109.5
C26 C27 H27C 109.5
H27A C27 H27B 109.5
H27A C27 H27C 109.5
H27B C27 H27C 109.5
O5 C28 N1 123.67(10)
O5 C28 O6 127.53(10)
O6 C28 N1 108.78(9)
C30 C29 C32 111.05(10)
C31 C29 C30 112.55(10)
C31 C29 C32 111.24(10)
O6 C29 C30 109.99(9)
O6 C29 C31 109.96(9)
O6 C29 C32 101.51(8)
C29 C30 H30A 109.5
C29 C30 H30B 109.5
C29 C30 H30C 109.5
H30A C30 H30B 109.5
H30A C30 H30C 109.5
H30B C30 H30C 109.5
C29 C31 H31A 109.5
C29 C31 H31B 109.5
C29 C31 H31C 109.5
H31A C31 H31B 109.5
H31A C31 H31C 109.5
H31B C31 H31C 109.5
C29 C32 H32A 109.5
C29 C32 H32B 109.5
C29 C32 H32C 109.5
H32A C32 H32B 109.5
H32A C32 H32C 109.5
H32B C32 H32C 109.5
C26 N1 C20 122.32(9)
C26 N1 C28 119.23(9)
C28 N1 C20 117.54(8)
C17 O1 Si1 125.71(7)
C24 O3 C25 115.19(9)
C28 O6 C29 121.26(8)
C5 Si1 C1 109.95(5)
C5 Si1 C11 108.69(5)
C11 Si1 C1 115.28(5)
O1 Si1 C1 105.37(5)
O1 Si1 C5 108.40(5)
O1 Si1 C11 108.92(4)

loop_
_geom_bond_atom_site_label_1
_geom_bond_atom_site_label_2
_geom_bond_distance
C1 C2 1.5373(17)
C1 C3 1.5430(17)
C1 C4 1.5401(16)
C1 Si1 1.8931(12)
C2 H2A 0.9800
C2 H2B 0.9800
C2 H2C 0.9800
C3 H3A 0.9800
C3 H3B 0.9800
C3 H3C 0.9800
C4 H4A 0.9800
C4 H4B 0.9800
C4 H4C 0.9800
C5 C6 1.4046(16)
C5 C10 1.4012(15)
C5 Si1 1.8738(11)
C6 H6 0.9500
C6 C7 1.3910(16)
C7 H7 0.9500
C7 C8 1.3885(18)
C8 H8 0.9500
C8 C9 1.3879(18)
C9 H9 0.9500
C9 C10 1.3917(16)
C10 H10 0.9500
C11 C12 1.4023(16)
C11 C16 1.4015(15)
C11 Si1 1.8778(11)
C12 H12 0.9500
C12 C13 1.3900(16)
C13 H13 0.9500
C13 C14 1.3875(17)
C14 H14 0.9500
C14 C15 1.3852(18)
C15 H15 0.9500
C15 C16 1.3928(16)
C16 H16 0.9500
C17 H17 1.0000
C17 C18 1.5007(15)
C17 C22 1.4958(15)
C17 O1 1.4376(13)
C18 H18 0.9500
C18 C19 1.3278(15)
C19 H19 0.9500
C19 C20 1.5100(14)
C20 C21 1.5128(15)
C20 C23 1.5532(15)
C20 N1 1.5022(13)
C21 H21 0.9500
C21 C22 1.3278(15)
C22 H22 0.9500
C23 H23A 0.9900
C23 H23B 0.9900
C23 C24 1.5080(14)
C24 O2 1.2026(14)
C24 O3 1.3376(13)
C25 H25A 0.9800
C25 H25B 0.9800
C25 H25C 0.9800
C25 O3 1.4455(13)
C26 C27 1.5054(16)
C26 N1 1.3816(14)
C26 O4 1.2186(14)
C27 H27A 0.9800
C27 H27B 0.9800
C27 H27C 0.9800
C28 N1 1.4315(14)
C28 O5 1.1990(13)
C28 O6 1.3281(13)
C29 C30 1.5176(16)
C29 C31 1.5156(15)
C29 C32 1.5187(16)
C29 O6 1.4874(13)
C30 H30A 0.9800
C30 H30B 0.9800
C30 H30C 0.9800
C31 H31A 0.9800
C31 H31B 0.9800
C31 H31C 0.9800
C32 H32A 0.9800
C32 H32B 0.9800
C32 H32C 0.9800
O1 Si1 1.6574(8)

loop_
_geom_torsion_atom_site_label_1
_geom_torsion_atom_site_label_2
_geom_torsion_atom_site_label_3
_geom_torsion_atom_site_label_4
_geom_torsion
C2 C1 Si1 C5 -164.05(8)
C2 C1 Si1 C11 72.69(9)
C2 C1 Si1 O1 -47.43(9)
C3 C1 Si1 C5 -45.00(9)
C3 C1 Si1 C11 -168.27(8)
C3 C1 Si1 O1 71.61(9)
C4 C1 Si1 C5 73.21(9)
C4 C1 Si1 C11 -50.06(9)
C4 C1 Si1 O1 -170.17(8)
C5 C6 C7 C8 -0.43(18)
C6 C5 C10 C9 0.04(17)
C6 C5 Si1 C1 88.71(10)
C6 C5 Si1 C11 -144.25(9)
C6 C5 Si1 O1 -25.99(10)
C6 C7 C8 C9 -0.08(18)
C7 C8 C9 C10 0.56(18)
C8 C9 C10 C5 -0.54(18)
C10 C5 C6 C7 0.45(17)
C10 C5 Si1 C1 -86.62(10)
C10 C5 Si1 C11 40.43(11)
C10 C5 Si1 O1 158.68(9)
C11 C12 C13 C14 0.97(18)
C12 C11 C16 C15 0.20(16)
C12 C11 Si1 C1 160.45(8)
C12 C11 Si1 C5 36.52(10)
C12 C11 Si1 O1 -81.40(9)
C12 C13 C14 C15 0.40(18)
C13 C14 C15 C16 -1.43(17)
C14 C15 C16 C11 1.13(17)
C16 C11 C12 C13 -1.25(16)
C16 C11 Si1 C1 -23.12(11)
C16 C11 Si1 C5 -147.05(9)
C16 C11 Si1 O1 95.03(9)
C17 C18 C19 C20 -1.00(17)
C17 O1 Si1 C1 151.48(8)
C17 O1 Si1 C5 -90.85(9)
C17 O1 Si1 C11 27.25(10)
C18 C17 C22 C21 -8.88(15)
C18 C17 O1 Si1 104.20(9)
C18 C19 C20 C21 -10.20(15)
C18 C19 C20 C23 108.22(12)
C18 C19 C20 N1 -130.34(11)
C19 C20 C21 C22 11.97(14)
C19 C20 C23 C24 166.81(9)
C19 C20 N1 C26 -75.80(12)
C19 C20 N1 C28 93.22(11)
C20 C21 C22 C17 -2.55(17)
C20 C23 C24 O2 20.78(16)
C20 C23 C24 O3 -160.84(9)
C21 C20 C23 C24 -72.30(11)
C21 C20 N1 C26 162.05(9)
C21 C20 N1 C28 -28.93(12)
C22 C17 C18 C19 10.67(15)
C22 C17 O1 Si1 -132.00(8)
C23 C20 C21 C22 -106.84(12)
C23 C20 N1 C26 44.04(13)
C23 C20 N1 C28 -146.94(9)
C23 C24 O3 C25 -175.71(9)
C27 C26 N1 C20 178.43(9)
C27 C26 N1 C28 9.59(14)
C30 C29 O6 C28 61.02(12)
C31 C29 O6 C28 -63.47(12)
C32 C29 O6 C28 178.66(9)
N1 C20 C21 C22 133.07(11)
N1 C20 C23 C24 46.05(12)
N1 C28 O6 C29 175.20(8)
O1 C17 C18 C19 132.41(11)
O1 C17 C22 C21 -131.83(11)
O2 C24 O3 C25 2.71(16)
O4 C26 N1 C20 -0.66(16)
O4 C26 N1 C28 -169.50(10)
O5 C28 N1 C20 125.17(11)
O5 C28 N1 C26 -65.46(14)
O5 C28 O6 C29 -6.00(16)
O6 C28 N1 C20 -55.97(11)
O6 C28 N1 C26 113.40(10)
Si1 C5 C6 C7 -175.12(9)
Si1 C5 C10 C9 175.48(9)
Si1 C11 C12 C13 175.38(9)
Si1 C11 C16 C15 -176.32(9)
